data_4318392
loop_
_publ_author_name
'Tristram Chivers'
'Mark Krahn'
'Gabriele Schatte'

_publ_contact_author_address
; Department of Chemistry
   University of Calgary
   Calgary Alberta T2N 1N4
   Canada
;
_publ_contact_author_email chivers@ucalgary.ca
_publ_contact_author_fax '001 403 289 9488'
_publ_contact_author_name 'Dr Tristram Chivers'
_publ_contact_author_phone '001 403 220 5741'
_publ_section_title
;
 Syntheses and X-ray Structures of Potassium Derivatives and a
 Paramagnetic Nickel(II) Complex of a Cyclodiphosph(III/V)azane
 Monoselenide
;
_journal_name_full 'Inorganic Chemistry'
_journal_page_first 4348
_journal_page_last 4354
_journal_paper_doi 10.1021/ic020167o
_journal_volume 41
_journal_year 2002
_chemical_formula_moiety 'C16 H38 N4 P2 Se2'
_chemical_formula_sum 'C16 H38 N4 P2 Se2'
_chemical_formula_weight 506.36
_chemical_name_systematic
;
  ?
;
_space_group_IT_number 14
_symmetry_cell_setting monoclinic
_symmetry_space_group_name_Hall '-P 2yn'
_symmetry_space_group_name_H-M 'P 1 21/n 1'
_atom_sites_solution_hydrogens geom
_atom_sites_solution_primary direct
_atom_sites_solution_secondary difmap
_cell_angle_alpha 90.00
_cell_angle_beta 99.0527(19)
_cell_angle_gamma 90.00
_cell_formula_units_Z 8
_cell_length_a 8.8504(8)
_cell_length_b 29.135(3)
_cell_length_c 18.6198(18)
_cell_measurement_reflns_used 7968
_cell_measurement_temperature 193(2)
_cell_volume 4741.4(8)
_computing_cell_refinement 'Bruker SMART'
_computing_data_collection 'Bruker SMART'
_computing_data_reduction 'Bruker SHELXTL'
_computing_molecular_graphics 'Bruker SHELXTL'
_computing_publication_material WinGX-1.64.03a
_computing_structure_refinement 'SHELXL-97 (Sheldrick, 1997)'
_computing_structure_solution 'SHELXS-97 (Sheldrick, 1990)'
_diffrn_ambient_temperature 193(2)
_diffrn_measured_fraction_theta_full 1.000
_diffrn_measured_fraction_theta_max 1.000
_diffrn_measurement_device_type 'CCD area detector'
_diffrn_measurement_method 'omega scans'
_diffrn_radiation_monochromator graphite
_diffrn_radiation_source 'fine-focus sealed tube'
_diffrn_radiation_type MoK\a
_diffrn_radiation_wavelength 0.71073
_diffrn_reflns_av_R_equivalents 0.1047
_diffrn_reflns_av_sigmaI/netI 0.1097
_diffrn_reflns_limit_h_max 10
_diffrn_reflns_limit_h_min -9
_diffrn_reflns_limit_k_max 34
_diffrn_reflns_limit_k_min -34
_diffrn_reflns_limit_l_max 21
_diffrn_reflns_limit_l_min -19
_diffrn_reflns_number 27606
_diffrn_reflns_theta_full 24.71
_diffrn_reflns_theta_max 24.71
_diffrn_reflns_theta_min 1.31
_diffrn_standards_decay_% 'no decay'
_exptl_absorpt_coefficient_mu 3.261
_exptl_absorpt_correction_T_max 0.8539
_exptl_absorpt_correction_T_min 0.2186
_exptl_absorpt_correction_type empirical
_exptl_absorpt_process_details
;SADABS, V 2.01, Software for Area-Detector Absorption
  Corrections; Bruker AXS Inc., Madison, WI, 2000.
;
_exptl_crystal_colour colorless
_exptl_crystal_density_diffrn 1.419
_exptl_crystal_density_method 'not measured'
_exptl_crystal_description rod
_exptl_crystal_F_000 2080
_exptl_crystal_size_max 0.67
_exptl_crystal_size_mid 0.11
_exptl_crystal_size_min 0.05
_refine_diff_density_max 1.126
_refine_diff_density_min -0.845
_refine_diff_density_rms 0.113
_refine_ls_extinction_method none
_refine_ls_goodness_of_fit_ref 0.913
_refine_ls_hydrogen_treatment mixed
_refine_ls_matrix_type full
_refine_ls_number_parameters 461
_refine_ls_number_reflns 8090
_refine_ls_number_restraints 67
_refine_ls_restrained_S_all 0.934
_refine_ls_R_factor_all 0.1066
_refine_ls_R_factor_gt 0.0548
_refine_ls_shift/su_max 0.001
_refine_ls_shift/su_mean 0.000
_refine_ls_structure_factor_coef Fsqd
_refine_ls_weighting_details 'calc w=1/[\s^2^(Fo^2^)+(0.0631P)^2^+0.0000P] where P=(Fo^2^+2Fc^2^)/3'
_refine_ls_weighting_scheme calc
_refine_ls_wR_factor_gt 0.1142
_refine_ls_wR_factor_ref 0.1307
_reflns_number_gt 4785
_reflns_number_total 8090
_reflns_threshold_expression >2sigma(I)
_cod_data_source_file ic020167o_3.cif
_cod_data_source_block 3
_cod_depositor_comments
;
The following automatic conversions were performed:

'_symmetry_cell_setting' value 'Monoclinic' changed to 'monoclinic'
according to the built-in table from CIF Core dictionary named
'cif_core.dic' version 2.4.1 from 2010-06-29.

Automatic conversion script
Id: cif_fix_values 1646 2011-03-28 12:23:43Z adriana 
;
_cod_original_cell_volume 4741.5(8)
_cod_original_sg_symbol_Hall -P2yn
_cod_database_code 4318392

loop_
_symmetry_equiv_pos_as_xyz
'x, y, z'
'-x+1/2, y+1/2, -z+1/2'
'-x, -y, -z'
'x-1/2, -y-1/2, z-1/2'

loop_
_atom_site_label
_atom_site_type_symbol
_atom_site_fract_x
_atom_site_fract_y
_atom_site_fract_z
_atom_site_U_iso_or_equiv
_atom_site_adp_type
_atom_site_occupancy
_atom_site_symmetry_multiplicity
_atom_site_calc_flag
_atom_site_refinement_flags
_atom_site_disorder_assembly
_atom_site_disorder_group
Se1 Se 0.04221(7) 0.06668(2) 0.19957(4) 0.03299(19) Uani 1 1 d . . .
Se2 Se -0.00506(8) 0.11307(2) 0.46382(4) 0.0343(2) Uani 1 1 d . . .
Se3 Se 0.89559(8) 0.38101(3) 0.57809(4) 0.0395(2) Uani 1 1 d . . .
Se4 Se 0.91758(9) 0.33529(3) 0.31752(4) 0.0476(2) Uani 1 1 d . . .
P1 P 0.21207(17) 0.08175(5) 0.28662(9) 0.0230(4) Uani 1 1 d . . .
P2 P 0.18661(18) 0.10530(5) 0.41386(9) 0.0246(4) Uani 1 1 d . . .
P3 P 0.71343(19) 0.36426(6) 0.49764(10) 0.0299(4) Uani 1 1 d . . .
P4 P 0.7273(2) 0.34215(6) 0.36856(10) 0.0302(4) Uani 1 1 d . C .
N1 N 0.1986(5) 0.13046(15) 0.3338(3) 0.0220(11) Uani 1 1 d . . .
N2 N 0.2094(5) 0.05675(15) 0.3676(3) 0.0237(12) Uani 1 1 d . . .
N3 N 0.3755(5) 0.07506(15) 0.2589(3) 0.0254(12) Uani 1 1 d . . .
H3 H 0.3660 0.0661 0.2133 0.030 Uiso 1 1 calc R . .
N4 N 0.3450(6) 0.11763(17) 0.4670(3) 0.0324(13) Uani 1 1 d . . .
H4 H 0.4232 0.1177 0.4431 0.039 Uiso 1 1 calc R . .
N5 N 0.7010(6) 0.38991(17) 0.4163(3) 0.0347(14) Uani 1 1 d . . .
N6 N 0.7230(6) 0.31597(16) 0.4492(3) 0.0274(12) Uani 1 1 d . . .
N7 N 0.5585(6) 0.36759(19) 0.5340(3) 0.0415(15) Uani 1 1 d . B .
H7 H 0.5778 0.3773 0.5793 0.050 Uiso 1 1 calc R . .
N8 N 0.5689(6) 0.33103(19) 0.3160(3) 0.0381(14) Uani 1 1 d . . .
H8 H 0.4911 0.3338 0.3398 0.046 Uiso 1 1 calc R A 2
C10 C 0.1498(7) 0.1773(2) 0.3072(4) 0.0294(16) Uani 1 1 d . . .
C11 C 0.2123(7) 0.1865(2) 0.2374(4) 0.0339(17) Uani 1 1 d . . .
H11A H 0.3242 0.1847 0.2467 0.041 Uiso 1 1 calc R . .
H11B H 0.1809 0.2172 0.2194 0.041 Uiso 1 1 calc R . .
H11C H 0.1721 0.1635 0.2008 0.041 Uiso 1 1 calc R . .
C12 C 0.2138(8) 0.2120(2) 0.3654(4) 0.0371(18) Uani 1 1 d . . .
H12A H 0.3258 0.2101 0.3742 0.045 Uiso 1 1 calc R . .
H12B H 0.1742 0.2053 0.4105 0.045 Uiso 1 1 calc R . .
H12C H 0.1827 0.2430 0.3488 0.045 Uiso 1 1 calc R . .
C13 C -0.0228(7) 0.1799(2) 0.2930(4) 0.0417(19) Uani 1 1 d . . .
H13A H -0.0628 0.1740 0.3383 0.050 Uiso 1 1 calc R . .
H13B H -0.0630 0.1568 0.2567 0.050 Uiso 1 1 calc R . .
H13C H -0.0546 0.2105 0.2748 0.050 Uiso 1 1 calc R . .
C20 C 0.1740(7) 0.00801(19) 0.3836(4) 0.0301(16) Uani 1 1 d . . .
C21 C 0.0024(7) 0.0004(2) 0.3733(4) 0.0358(17) Uani 1 1 d . . .
H21A H -0.0429 0.0206 0.4062 0.043 Uiso 1 1 calc R . .
H21B H -0.0188 -0.0316 0.3841 0.043 Uiso 1 1 calc R . .
H21C H -0.0418 0.0074 0.3228 0.043 Uiso 1 1 calc R . .
C22 C 0.2429(7) -0.0235(2) 0.3322(4) 0.0352(17) Uani 1 1 d . . .
H22A H 0.3539 -0.0188 0.3386 0.042 Uiso 1 1 calc R . .
H22B H 0.1982 -0.0163 0.2819 0.042 Uiso 1 1 calc R . .
H22C H 0.2209 -0.0555 0.3429 0.042 Uiso 1 1 calc R . .
C23 C 0.2440(8) -0.0018(2) 0.4620(4) 0.0370(17) Uani 1 1 d . . .
H23A H 0.3550 0.0028 0.4680 0.044 Uiso 1 1 calc R . .
H23B H 0.2222 -0.0336 0.4741 0.044 Uiso 1 1 calc R . .
H23C H 0.2000 0.0191 0.4944 0.044 Uiso 1 1 calc R . .
C30 C 0.5380(7) 0.0807(2) 0.2934(4) 0.0315(16) Uani 1 1 d . . .
C31 C 0.5793(8) 0.0517(2) 0.3612(4) 0.0425(19) Uani 1 1 d . . .
H31A H 0.5195 0.0619 0.3983 0.051 Uiso 1 1 calc R . .
H31B H 0.6887 0.0551 0.3798 0.051 Uiso 1 1 calc R . .
H31C H 0.5565 0.0194 0.3494 0.051 Uiso 1 1 calc R . .
C32 C 0.5755(8) 0.1307(2) 0.3101(5) 0.054(2) Uani 1 1 d . . .
H32A H 0.5482 0.1490 0.2659 0.065 Uiso 1 1 calc R . .
H32B H 0.6852 0.1339 0.3280 0.065 Uiso 1 1 calc R . .
H32C H 0.5173 0.1415 0.3475 0.065 Uiso 1 1 calc R . .
C33 C 0.6314(8) 0.0643(3) 0.2369(4) 0.059(2) Uani 1 1 d . . .
H33A H 0.6060 0.0828 0.1926 0.071 Uiso 1 1 calc R . .
H33B H 0.6082 0.0320 0.2255 0.071 Uiso 1 1 calc R . .
H33C H 0.7406 0.0676 0.2559 0.071 Uiso 1 1 calc R . .
C40 C 0.3937(8) 0.1289(2) 0.5450(4) 0.0336(16) Uani 1 1 d . . .
C41 C 0.3462(8) 0.0919(2) 0.5944(4) 0.0432(19) Uani 1 1 d . . .
H41A H 0.2343 0.0901 0.5879 0.052 Uiso 1 1 calc R . .
H41B H 0.3860 0.0994 0.6452 0.052 Uiso 1 1 calc R . .
H41C H 0.3877 0.0622 0.5821 0.052 Uiso 1 1 calc R . .
C42 C 0.5671(8) 0.1311(2) 0.5552(4) 0.047(2) Uani 1 1 d . . .
H42A H 0.6077 0.1011 0.5438 0.057 Uiso 1 1 calc R . .
H42B H 0.6067 0.1391 0.6058 0.057 Uiso 1 1 calc R . .
H42C H 0.5987 0.1544 0.5227 0.057 Uiso 1 1 calc R . .
C43 C 0.3301(9) 0.1752(2) 0.5622(4) 0.046(2) Uani 1 1 d . . .
H43A H 0.2181 0.1737 0.5554 0.056 Uiso 1 1 calc R . .
H43B H 0.3619 0.1985 0.5297 0.056 Uiso 1 1 calc R . .
H43C H 0.3692 0.1834 0.6128 0.056 Uiso 1 1 calc R . .
C50 C 0.7257(10) 0.4390(2) 0.3988(5) 0.056(2) Uani 1 1 d . . .
C51 C 0.8947(11) 0.4507(3) 0.4095(6) 0.081(3) Uani 1 1 d . . .
H51A H 0.9457 0.4319 0.3768 0.098 Uiso 1 1 calc R . .
H51B H 0.9403 0.4445 0.4600 0.098 Uiso 1 1 calc R . .
H51C H 0.9074 0.4833 0.3986 0.098 Uiso 1 1 calc R . .
C52 C 0.6464(11) 0.4679(3) 0.4491(5) 0.081(3) Uani 1 1 d . . .
H52A H 0.6953 0.4629 0.4995 0.098 Uiso 1 1 calc R . .
H52B H 0.5384 0.4590 0.4439 0.098 Uiso 1 1 calc R . .
H52C H 0.6541 0.5004 0.4366 0.098 Uiso 1 1 calc R . .
C53 C 0.6554(11) 0.4465(3) 0.3199(5) 0.069(3) Uani 1 1 d . . .
H53A H 0.7094 0.4277 0.2884 0.083 Uiso 1 1 calc R . .
H53B H 0.6642 0.4790 0.3074 0.083 Uiso 1 1 calc R . .
H53C H 0.5472 0.4378 0.3129 0.083 Uiso 1 1 calc R . .
C60 C 0.7758(7) 0.2694(2) 0.4749(4) 0.0314(16) Uani 1 1 d . . .
C61 C 0.7162(8) 0.2594(2) 0.5451(4) 0.0443(19) Uani 1 1 d . . .
H61A H 0.7587 0.2817 0.5822 0.053 Uiso 1 1 calc R . .
H61B H 0.7469 0.2284 0.5617 0.053 Uiso 1 1 calc R . .
H61C H 0.6043 0.2616 0.5369 0.053 Uiso 1 1 calc R . .
C62 C 0.7099(8) 0.2354(2) 0.4169(4) 0.0402(18) Uani 1 1 d . . .
H62A H 0.7497 0.2420 0.3718 0.048 Uiso 1 1 calc R . .
H62B H 0.5981 0.2380 0.4082 0.048 Uiso 1 1 calc R . .
H62C H 0.7392 0.2042 0.4332 0.048 Uiso 1 1 calc R . .
C63 C 0.9480(7) 0.2669(2) 0.4877(4) 0.0443(19) Uani 1 1 d . . .
H63A H 0.9891 0.2891 0.5252 0.053 Uiso 1 1 calc R . .
H63B H 0.9865 0.2741 0.4424 0.053 Uiso 1 1 calc R . .
H63C H 0.9804 0.2359 0.5038 0.053 Uiso 1 1 calc R . .
C70 C 0.3931(9) 0.3585(3) 0.5109(4) 0.063(3) Uani 1 1 d D . .
C71 C 0.348(2) 0.3351(6) 0.4422(8) 0.050(5) Uani 0.534(15) 1 d PDU B 1
H71A H 0.4117 0.3077 0.4405 0.060 Uiso 0.534(15) 1 calc PR B 1
H71B H 0.3621 0.3558 0.4022 0.060 Uiso 0.534(15) 1 calc PR B 1
H71C H 0.2405 0.3261 0.4375 0.060 Uiso 0.534(15) 1 calc PR B 1
C72 C 0.3018(15) 0.4010(4) 0.5183(9) 0.051(5) Uani 0.534(15) 1 d PDU B 1
H72A H 0.3385 0.4157 0.5652 0.061 Uiso 0.534(15) 1 calc PR B 1
H72B H 0.1936 0.3929 0.5157 0.061 Uiso 0.534(15) 1 calc PR B 1
H72C H 0.3134 0.4224 0.4788 0.061 Uiso 0.534(15) 1 calc PR B 1
C73 C 0.3489(17) 0.3269(5) 0.5749(8) 0.053(5) Uani 0.534(15) 1 d PDU B 1
H73A H 0.3786 0.3425 0.6217 0.064 Uiso 0.534(15) 1 calc PR B 1
H73B H 0.4027 0.2975 0.5754 0.064 Uiso 0.534(15) 1 calc PR B 1
H73C H 0.2382 0.3215 0.5668 0.064 Uiso 0.534(15) 1 calc PR B 1
C71' C 0.365(3) 0.3148(5) 0.4686(9) 0.040(6) Uani 0.466(15) 1 d PDU B 2
H71D H 0.4297 0.3139 0.4306 0.049 Uiso 0.466(15) 1 calc PR B 2
H71E H 0.2569 0.3134 0.4461 0.049 Uiso 0.466(15) 1 calc PR B 2
H71F H 0.3886 0.2886 0.5014 0.049 Uiso 0.466(15) 1 calc PR B 2
C72' C 0.341(2) 0.3960(5) 0.4501(12) 0.119(12) Uani 0.466(15) 1 d PDU B 2
H72D H 0.4038 0.3933 0.4114 0.143 Uiso 0.466(15) 1 calc PR B 2
H72E H 0.3534 0.4267 0.4717 0.143 Uiso 0.466(15) 1 calc PR B 2
H72F H 0.2331 0.3911 0.4296 0.143 Uiso 0.466(15) 1 calc PR B 2
C73' C 0.299(2) 0.3644(9) 0.5662(10) 0.148(15) Uani 0.466(15) 1 d PDU B 2
H73D H 0.3229 0.3937 0.5911 0.177 Uiso 0.466(15) 1 calc PR B 2
H73E H 0.3179 0.3392 0.6015 0.177 Uiso 0.466(15) 1 calc PR B 2
H73F H 0.1908 0.3641 0.5439 0.177 Uiso 0.466(15) 1 calc PR B 2
C80 C 0.5152(9) 0.3175(2) 0.2393(4) 0.0426(19) Uani 1 1 d . C 2
C81 C 0.5568(9) 0.3538(3) 0.1881(4) 0.058(2) Uani 1 1 d . C 2
H81A H 0.6684 0.3559 0.1926 0.069 Uiso 1 1 calc R C 2
H81B H 0.5153 0.3834 0.2003 0.069 Uiso 1 1 calc R C 2
H81C H 0.5138 0.3455 0.1380 0.069 Uiso 1 1 calc R C 2
C82 C 0.3432(9) 0.3142(3) 0.2330(4) 0.060(2) Uani 1 1 d . C 2
H82A H 0.3016 0.3441 0.2435 0.072 Uiso 1 1 calc R C 2
H82B H 0.3168 0.2915 0.2678 0.072 Uiso 1 1 calc R C 2
H82C H 0.2997 0.3047 0.1835 0.072 Uiso 1 1 calc R C 2
C83 C 0.5817(10) 0.2714(3) 0.2227(4) 0.065(2) Uani 1 1 d . C 2
H83A H 0.6933 0.2739 0.2273 0.078 Uiso 1 1 calc R C 2
H83B H 0.5395 0.2621 0.1730 0.078 Uiso 1 1 calc R C 2
H83C H 0.5555 0.2483 0.2570 0.078 Uiso 1 1 calc R C 2

loop_
_atom_site_aniso_label
_atom_site_aniso_U_11
_atom_site_aniso_U_22
_atom_site_aniso_U_33
_atom_site_aniso_U_23
_atom_site_aniso_U_13
_atom_site_aniso_U_12
Se1 0.0237(4) 0.0404(4) 0.0327(4) 0.0036(3) -0.0020(3) -0.0077(3)
Se2 0.0287(4) 0.0379(4) 0.0385(4) 0.0013(3) 0.0126(3) 0.0028(3)
Se3 0.0230(4) 0.0533(5) 0.0411(5) -0.0128(4) 0.0009(3) -0.0054(3)
Se4 0.0396(5) 0.0566(5) 0.0498(5) 0.0091(4) 0.0170(4) 0.0042(4)
P1 0.0159(9) 0.0235(8) 0.0291(10) 0.0022(7) 0.0021(7) -0.0007(7)
P2 0.0206(9) 0.0254(9) 0.0280(10) 0.0023(7) 0.0044(7) -0.0006(7)
P3 0.0223(10) 0.0305(9) 0.0362(11) -0.0081(8) 0.0024(8) 0.0016(7)
P4 0.0310(11) 0.0261(9) 0.0331(11) 0.0013(8) 0.0035(8) 0.0025(7)
N1 0.020(3) 0.017(2) 0.028(3) 0.002(2) 0.003(2) 0.005(2)
N2 0.020(3) 0.023(3) 0.027(3) 0.002(2) 0.003(2) -0.002(2)
N3 0.018(3) 0.030(3) 0.030(3) -0.002(2) 0.007(2) 0.006(2)
N4 0.022(3) 0.041(3) 0.035(3) -0.010(3) 0.004(3) -0.007(2)
N5 0.034(3) 0.026(3) 0.042(4) -0.001(3) -0.001(3) 0.004(2)
N6 0.027(3) 0.026(3) 0.027(3) -0.003(2) -0.001(2) 0.004(2)
N7 0.017(3) 0.059(4) 0.048(4) -0.023(3) 0.003(3) 0.000(3)
N8 0.028(3) 0.057(4) 0.030(3) -0.004(3) 0.008(3) -0.003(3)
C10 0.029(4) 0.027(3) 0.033(4) 0.010(3) 0.006(3) 0.007(3)
C11 0.033(4) 0.029(4) 0.039(4) 0.007(3) 0.001(3) 0.007(3)
C12 0.048(5) 0.021(3) 0.042(5) -0.003(3) 0.006(4) 0.000(3)
C13 0.035(5) 0.043(4) 0.049(5) 0.012(4) 0.010(4) 0.015(3)
C20 0.032(4) 0.019(3) 0.039(4) 0.006(3) 0.004(3) -0.006(3)
C21 0.031(4) 0.029(4) 0.046(5) 0.003(3) 0.005(3) -0.010(3)
C22 0.042(4) 0.024(4) 0.040(4) -0.004(3) 0.005(3) 0.001(3)
C23 0.040(5) 0.023(3) 0.046(5) 0.008(3) 0.001(4) -0.002(3)
C30 0.019(4) 0.038(4) 0.039(4) -0.001(3) 0.010(3) 0.000(3)
C31 0.022(4) 0.055(5) 0.048(5) 0.014(4) -0.003(3) 0.004(3)
C32 0.023(4) 0.044(5) 0.092(7) 0.002(4) -0.006(4) -0.012(3)
C33 0.029(5) 0.103(7) 0.046(5) 0.005(5) 0.005(4) 0.022(4)
C40 0.039(4) 0.029(4) 0.032(4) -0.005(3) 0.004(3) -0.003(3)
C41 0.052(5) 0.039(4) 0.033(4) 0.003(3) -0.009(4) -0.003(4)
C42 0.046(5) 0.046(4) 0.047(5) 0.001(4) -0.006(4) -0.010(4)
C43 0.061(5) 0.036(4) 0.041(5) -0.004(4) 0.006(4) 0.000(4)
C50 0.083(7) 0.026(4) 0.055(6) 0.006(4) -0.001(5) 0.001(4)
C51 0.105(9) 0.041(5) 0.092(8) 0.017(5) -0.003(6) -0.032(5)
C52 0.124(9) 0.030(5) 0.086(8) -0.013(5) 0.006(6) 0.020(5)
C53 0.098(8) 0.032(4) 0.074(7) 0.013(4) -0.002(6) 0.010(4)
C60 0.030(4) 0.029(4) 0.033(4) 0.010(3) 0.001(3) 0.010(3)
C61 0.055(5) 0.034(4) 0.042(5) 0.001(4) 0.003(4) -0.002(3)
C62 0.050(5) 0.029(4) 0.041(5) -0.003(3) 0.004(4) 0.005(3)
C63 0.036(5) 0.035(4) 0.061(5) 0.009(4) 0.004(4) 0.016(3)
C70 0.024(5) 0.071(6) 0.089(7) -0.034(6) -0.003(4) -0.001(4)
C71 0.031(9) 0.084(14) 0.038(11) -0.004(10) 0.014(9) -0.001(10)
C72 0.017(8) 0.067(11) 0.067(14) -0.011(9) 0.000(8) 0.014(7)
C73 0.038(10) 0.069(11) 0.058(11) -0.005(9) 0.024(8) -0.010(8)
C71' 0.041(12) 0.064(13) 0.017(10) -0.011(9) 0.007(9) -0.029(11)
C72' 0.015(11) 0.088(17) 0.24(3) -0.086(19) -0.039(15) 0.008(10)
C73' 0.032(13) 0.30(4) 0.12(2) -0.16(2) 0.021(15) -0.02(2)
C80 0.054(5) 0.052(5) 0.020(4) 0.003(3) -0.001(4) 0.000(4)
C81 0.068(6) 0.065(6) 0.040(5) 0.008(4) 0.007(4) -0.001(4)
C82 0.069(6) 0.072(6) 0.031(5) -0.002(4) -0.015(4) -0.015(5)
C83 0.088(7) 0.051(5) 0.049(6) -0.011(4) -0.013(5) 0.010(5)

loop_
_atom_type_symbol
_atom_type_description
_atom_type_scat_dispersion_real
_atom_type_scat_dispersion_imag
_atom_type_scat_source
C C 0.0033 0.0016 'International Tables Vol C Tables 4.2.6.8 and 6.1.1.4'
H H 0.0000 0.0000 'International Tables Vol C Tables 4.2.6.8 and 6.1.1.4'
N N 0.0061 0.0033 'International Tables Vol C Tables 4.2.6.8 and 6.1.1.4'
P P 0.1023 0.0942 'International Tables Vol C Tables 4.2.6.8 and 6.1.1.4'
Se Se -0.0929 2.2259 'International Tables Vol C Tables 4.2.6.8 and 6.1.1.4'

loop_
_geom_angle_atom_site_label_1
_geom_angle_atom_site_label_2
_geom_angle_atom_site_label_3
_geom_angle
_geom_angle_site_symmetry_1
_geom_angle_site_symmetry_3
_geom_angle_publ_flag
N3 P1 N2 111.9(3) . . ?
N3 P1 N1 114.0(2) . . ?
N2 P1 N1 83.4(2) . . ?
N3 P1 Se1 107.4(2) . . ?
N2 P1 Se1 119.92(18) . . ?
N1 P1 Se1 118.91(19) . . ?
N3 P1 P2 123.4(2) . . ?
Se1 P1 P2 129.26(8) . . ?
N4 P2 N1 106.0(3) . . ?
N4 P2 N2 109.6(2) . . ?
N1 P2 N2 83.3(2) . . ?
N4 P2 Se2 113.06(19) . . ?
N1 P2 Se2 121.44(17) . . ?
N2 P2 Se2 119.60(17) . . ?
N4 P2 P1 116.01(19) . . ?
Se2 P2 P1 130.93(9) . . ?
N7 P3 N5 114.2(3) . . ?
N7 P3 N6 113.0(3) . . ?
N5 P3 N6 83.7(3) . . ?
N7 P3 Se3 107.2(2) . . ?
N5 P3 Se3 118.6(2) . . ?
N6 P3 Se3 118.98(19) . . ?
N7 P3 P4 125.9(2) . . ?
Se3 P3 P4 126.95(8) . . ?
N8 P4 N5 107.9(3) . . ?
N8 P4 N6 108.0(3) . . ?
N5 P4 N6 83.1(3) . . ?
N8 P4 Se4 113.3(2) . . ?
N5 P4 Se4 120.75(19) . . ?
N6 P4 Se4 119.89(19) . . ?
N8 P4 P3 117.7(2) . . ?
Se4 P4 P3 129.09(10) . . ?
C10 N1 P2 129.7(4) . . ?
C10 N1 P1 129.7(4) . . ?
P2 N1 P1 96.6(2) . . ?
C20 N2 P1 128.7(4) . . ?
C20 N2 P2 130.5(4) . . ?
P1 N2 P2 96.6(2) . . ?
C30 N3 P1 134.4(4) . . ?
C30 N3 H3 112.8 . . ?
P1 N3 H3 112.8 . . ?
C40 N4 P2 137.3(4) . . ?
C40 N4 H4 111.4 . . ?
P2 N4 H4 111.4 . . ?
C50 N5 P3 129.4(5) . . ?
C50 N5 P4 129.7(5) . . ?
P3 N5 P4 96.5(3) . . ?
C60 N6 P3 129.1(4) . . ?
C60 N6 P4 130.3(4) . . ?
P3 N6 P4 96.3(3) . . ?
C70 N7 P3 136.7(5) . . ?
C70 N7 H7 111.7 . . ?
P3 N7 H7 111.7 . . ?
C80 N8 P4 138.9(5) . . ?
C80 N8 H8 110.5 . . ?
P4 N8 H8 110.5 . . ?
N1 C10 C13 109.6(5) . . ?
N1 C10 C11 108.7(5) . . ?
C13 C10 C11 109.7(6) . . ?
N1 C10 C12 108.3(5) . . ?
C13 C10 C12 110.1(5) . . ?
C11 C10 C12 110.3(5) . . ?
C10 C11 H11A 109.5 . . ?
C10 C11 H11B 109.5 . . ?
H11A C11 H11B 109.5 . . ?
C10 C11 H11C 109.5 . . ?
H11A C11 H11C 109.5 . . ?
H11B C11 H11C 109.5 . . ?
C10 C12 H12A 109.5 . . ?
C10 C12 H12B 109.5 . . ?
H12A C12 H12B 109.5 . . ?
C10 C12 H12C 109.5 . . ?
H12A C12 H12C 109.5 . . ?
H12B C12 H12C 109.5 . . ?
C10 C13 H13A 109.5 . . ?
C10 C13 H13B 109.5 . . ?
H13A C13 H13B 109.5 . . ?
C10 C13 H13C 109.5 . . ?
H13A C13 H13C 109.5 . . ?
H13B C13 H13C 109.5 . . ?
N2 C20 C21 110.5(5) . . ?
N2 C20 C23 107.7(5) . . ?
C21 C20 C23 110.1(5) . . ?
N2 C20 C22 109.2(5) . . ?
C21 C20 C22 108.9(5) . . ?
C23 C20 C22 110.4(5) . . ?
C20 C21 H21A 109.5 . . ?
C20 C21 H21B 109.5 . . ?
H21A C21 H21B 109.5 . . ?
C20 C21 H21C 109.5 . . ?
H21A C21 H21C 109.5 . . ?
H21B C21 H21C 109.5 . . ?
C20 C22 H22A 109.5 . . ?
C20 C22 H22B 109.5 . . ?
H22A C22 H22B 109.5 . . ?
C20 C22 H22C 109.5 . . ?
H22A C22 H22C 109.5 . . ?
H22B C22 H22C 109.5 . . ?
C20 C23 H23A 109.5 . . ?
C20 C23 H23B 109.5 . . ?
H23A C23 H23B 109.5 . . ?
C20 C23 H23C 109.5 . . ?
H23A C23 H23C 109.5 . . ?
H23B C23 H23C 109.5 . . ?
N3 C30 C33 105.2(6) . . ?
N3 C30 C31 112.8(5) . . ?
C33 C30 C31 108.5(6) . . ?
N3 C30 C32 111.1(5) . . ?
C33 C30 C32 108.7(6) . . ?
C31 C30 C32 110.3(6) . . ?
C30 C31 H31A 109.5 . . ?
C30 C31 H31B 109.5 . . ?
H31A C31 H31B 109.5 . . ?
C30 C31 H31C 109.5 . . ?
H31A C31 H31C 109.5 . . ?
H31B C31 H31C 109.5 . . ?
C30 C32 H32A 109.5 . . ?
C30 C32 H32B 109.5 . . ?
H32A C32 H32B 109.5 . . ?
C30 C32 H32C 109.5 . . ?
H32A C32 H32C 109.5 . . ?
H32B C32 H32C 109.5 . . ?
C30 C33 H33A 109.5 . . ?
C30 C33 H33B 109.5 . . ?
H33A C33 H33B 109.5 . . ?
C30 C33 H33C 109.5 . . ?
H33A C33 H33C 109.5 . . ?
H33B C33 H33C 109.5 . . ?
N4 C40 C43 110.1(6) . . ?
N4 C40 C42 105.4(5) . . ?
C43 C40 C42 109.7(6) . . ?
N4 C40 C41 111.7(5) . . ?
C43 C40 C41 110.9(5) . . ?
C42 C40 C41 109.0(6) . . ?
C40 C41 H41A 109.5 . . ?
C40 C41 H41B 109.5 . . ?
H41A C41 H41B 109.5 . . ?
C40 C41 H41C 109.5 . . ?
H41A C41 H41C 109.5 . . ?
H41B C41 H41C 109.5 . . ?
C40 C42 H42A 109.5 . . ?
C40 C42 H42B 109.5 . . ?
H42A C42 H42B 109.5 . . ?
C40 C42 H42C 109.5 . . ?
H42A C42 H42C 109.5 . . ?
H42B C42 H42C 109.5 . . ?
C40 C43 H43A 109.5 . . ?
C40 C43 H43B 109.5 . . ?
H43A C43 H43B 109.5 . . ?
C40 C43 H43C 109.5 . . ?
H43A C43 H43C 109.5 . . ?
H43B C43 H43C 109.5 . . ?
N5 C50 C52 107.4(6) . . ?
N5 C50 C51 111.2(6) . . ?
C52 C50 C51 109.7(7) . . ?
N5 C50 C53 107.4(6) . . ?
C52 C50 C53 111.1(7) . . ?
C51 C50 C53 109.9(7) . . ?
C50 C51 H51A 109.5 . . ?
C50 C51 H51B 109.5 . . ?
H51A C51 H51B 109.5 . . ?
C50 C51 H51C 109.5 . . ?
H51A C51 H51C 109.5 . . ?
H51B C51 H51C 109.5 . . ?
C50 C52 H52A 109.5 . . ?
C50 C52 H52B 109.5 . . ?
H52A C52 H52B 109.5 . . ?
C50 C52 H52C 109.5 . . ?
H52A C52 H52C 109.5 . . ?
H52B C52 H52C 109.5 . . ?
C50 C53 H53A 109.5 . . ?
C50 C53 H53B 109.5 . . ?
H53A C53 H53B 109.5 . . ?
C50 C53 H53C 109.5 . . ?
H53A C53 H53C 109.5 . . ?
H53B C53 H53C 109.5 . . ?
N6 C60 C63 110.7(5) . . ?
N6 C60 C62 107.5(5) . . ?
C63 C60 C62 110.4(5) . . ?
N6 C60 C61 108.6(5) . . ?
C63 C60 C61 109.6(6) . . ?
C62 C60 C61 110.0(5) . . ?
C60 C61 H61A 109.5 . . ?
C60 C61 H61B 109.5 . . ?
H61A C61 H61B 109.5 . . ?
C60 C61 H61C 109.5 . . ?
H61A C61 H61C 109.5 . . ?
H61B C61 H61C 109.5 . . ?
C60 C62 H62A 109.5 . . ?
C60 C62 H62B 109.5 . . ?
H62A C62 H62B 109.5 . . ?
C60 C62 H62C 109.5 . . ?
H62A C62 H62C 109.5 . . ?
H62B C62 H62C 109.5 . . ?
C60 C63 H63A 109.5 . . ?
C60 C63 H63B 109.5 . . ?
H63A C63 H63B 109.5 . . ?
C60 C63 H63C 109.5 . . ?
H63A C63 H63C 109.5 . . ?
H63B C63 H63C 109.5 . . ?
C73' C70 C71 125.4(13) . . ?
C73' C70 N7 115.5(11) . . ?
C71 C70 N7 117.4(9) . . ?
C73' C70 C72 56.8(11) . . ?
C71 C70 C72 113.2(10) . . ?
N7 C70 C72 110.4(8) . . ?
C73' C70 C71' 114.1(10) . . ?
N7 C70 C71' 112.4(10) . . ?
C72 C70 C71' 134.7(12) . . ?
C73' C70 C72' 107.0(10) . . ?
C71 C70 C72' 71.7(9) . . ?
N7 C70 C72' 104.4(9) . . ?
C72 C70 C72' 52.8(8) . . ?
C71' C70 C72' 101.7(9) . . ?
C71 C70 C73 108.7(11) . . ?
N7 C70 C73 103.4(8) . . ?
C72 C70 C73 102.0(7) . . ?
C71' C70 C73 82.1(9) . . ?
C72' C70 C73 147.9(10) . . ?
C70 C71 H71A 109.5 . . ?
C70 C71 H71B 109.5 . . ?
H71A C71 H71B 109.5 . . ?
C70 C71 H71C 109.5 . . ?
H71A C71 H71C 109.5 . . ?
H71B C71 H71C 109.5 . . ?
C70 C72 H72A 109.5 . . ?
C70 C72 H72B 109.5 . . ?
H72A C72 H72B 109.5 . . ?
C70 C72 H72C 109.5 . . ?
H72A C72 H72C 109.5 . . ?
H72B C72 H72C 109.5 . . ?
C70 C73 H73A 109.5 . . ?
C70 C73 H73B 109.5 . . ?
H73A C73 H73B 109.5 . . ?
C70 C73 H73C 109.5 . . ?
H73A C73 H73C 109.5 . . ?
H73B C73 H73C 109.5 . . ?
C70 C71' H71D 109.5 . . ?
C70 C71' H71E 109.5 . . ?
H71D C71' H71E 109.5 . . ?
C70 C71' H71F 109.5 . . ?
H71D C71' H71F 109.5 . . ?
H71E C71' H71F 109.5 . . ?
C70 C72' H72D 109.5 . . ?
C70 C72' H72E 109.5 . . ?
H72D C72' H72E 109.5 . . ?
C70 C72' H72F 109.5 . . ?
H72D C72' H72F 109.5 . . ?
H72E C72' H72F 109.5 . . ?
C70 C73' H73D 109.5 . . ?
C70 C73' H73E 109.5 . . ?
H73D C73' H73E 109.5 . . ?
C70 C73' H73F 109.5 . . ?
H73D C73' H73F 109.5 . . ?
H73E C73' H73F 109.5 . . ?
N8 C80 C81 110.4(6) . . ?
N8 C80 C82 105.0(6) . . ?
C81 C80 C82 109.8(6) . . ?
N8 C80 C83 110.8(6) . . ?
C81 C80 C83 110.5(6) . . ?
C82 C80 C83 110.2(6) . . ?
C80 C81 H81A 109.5 . . ?
C80 C81 H81B 109.5 . . ?
H81A C81 H81B 109.5 . . ?
C80 C81 H81C 109.5 . . ?
H81A C81 H81C 109.5 . . ?
H81B C81 H81C 109.5 . . ?
C80 C82 H82A 109.5 . . ?
C80 C82 H82B 109.5 . . ?
H82A C82 H82B 109.5 . . ?
C80 C82 H82C 109.5 . . ?
H82A C82 H82C 109.5 . . ?
H82B C82 H82C 109.5 . . ?
C80 C83 H83A 109.5 . . ?
C80 C83 H83B 109.5 . . ?
H83A C83 H83B 109.5 . . ?
C80 C83 H83C 109.5 . . ?
H83A C83 H83C 109.5 . . ?
H83B C83 H83C 109.5 . . ?

loop_
_geom_bond_atom_site_label_1
_geom_bond_atom_site_label_2
_geom_bond_distance
_geom_bond_site_symmetry_2
_geom_bond_publ_flag
Se1 P1 2.0768(18) . ?
Se2 P2 2.0714(16) . ?
Se3 P3 2.079(2) . ?
Se4 P4 2.0694(18) . ?
P1 N3 1.622(4) . ?
P1 N2 1.677(5) . ?
P1 N1 1.683(5) . ?
P1 P2 2.511(2) . ?
P2 N4 1.623(5) . ?
P2 N1 1.680(5) . ?
P2 N2 1.685(5) . ?
P3 N7 1.625(5) . ?
P3 N5 1.676(6) . ?
P3 N6 1.680(5) . ?
P3 P4 2.510(2) . ?
P4 N8 1.611(6) . ?
P4 N5 1.687(5) . ?
P4 N6 1.690(5) . ?
N1 C10 1.492(7) . ?
N2 C20 1.494(7) . ?
N3 C30 1.489(8) . ?
N3 H3 0.8800 . ?
N4 C40 1.485(8) . ?
N4 H4 0.8800 . ?
N5 C50 1.491(8) . ?
N6 C60 1.488(7) . ?
N7 C70 1.483(9) . ?
N7 H7 0.8800 . ?
N8 C80 1.485(9) . ?
N8 H8 0.8800 . ?
C10 C13 1.510(9) . ?
C10 C11 1.514(8) . ?
C10 C12 1.525(9) . ?
C11 H11A 0.9800 . ?
C11 H11B 0.9800 . ?
C11 H11C 0.9800 . ?
C12 H12A 0.9800 . ?
C12 H12B 0.9800 . ?
C12 H12C 0.9800 . ?
C13 H13A 0.9800 . ?
C13 H13B 0.9800 . ?
C13 H13C 0.9800 . ?
C20 C21 1.517(8) . ?
C20 C23 1.520(9) . ?
C20 C22 1.521(8) . ?
C21 H21A 0.9800 . ?
C21 H21B 0.9800 . ?
C21 H21C 0.9800 . ?
C22 H22A 0.9800 . ?
C22 H22B 0.9800 . ?
C22 H22C 0.9800 . ?
C23 H23A 0.9800 . ?
C23 H23B 0.9800 . ?
C23 H23C 0.9800 . ?
C30 C33 1.514(8) . ?
C30 C31 1.516(9) . ?
C30 C32 1.516(9) . ?
C31 H31A 0.9800 . ?
C31 H31B 0.9800 . ?
C31 H31C 0.9800 . ?
C32 H32A 0.9800 . ?
C32 H32B 0.9800 . ?
C32 H32C 0.9800 . ?
C33 H33A 0.9800 . ?
C33 H33B 0.9800 . ?
C33 H33C 0.9800 . ?
C40 C43 1.517(8) . ?
C40 C42 1.517(9) . ?
C40 C41 1.519(9) . ?
C41 H41A 0.9800 . ?
C41 H41B 0.9800 . ?
C41 H41C 0.9800 . ?
C42 H42A 0.9800 . ?
C42 H42B 0.9800 . ?
C42 H42C 0.9800 . ?
C43 H43A 0.9800 . ?
C43 H43B 0.9800 . ?
C43 H43C 0.9800 . ?
C50 C52 1.512(10) . ?
C50 C51 1.517(12) . ?
C50 C53 1.518(11) . ?
C51 H51A 0.9800 . ?
C51 H51B 0.9800 . ?
C51 H51C 0.9800 . ?
C52 H52A 0.9800 . ?
C52 H52B 0.9800 . ?
C52 H52C 0.9800 . ?
C53 H53A 0.9800 . ?
C53 H53B 0.9800 . ?
C53 H53C 0.9800 . ?
C60 C63 1.507(9) . ?
C60 C62 1.512(9) . ?
C60 C61 1.513(9) . ?
C61 H61A 0.9800 . ?
C61 H61B 0.9800 . ?
C61 H61C 0.9800 . ?
C62 H62A 0.9800 . ?
C62 H62B 0.9800 . ?
C62 H62C 0.9800 . ?
C63 H63A 0.9800 . ?
C63 H63B 0.9800 . ?
C63 H63C 0.9800 . ?
C70 C73' 1.435(12) . ?
C70 C71 1.449(12) . ?
C70 C72 1.497(11) . ?
C70 C71' 1.499(12) . ?
C70 C72' 1.588(13) . ?
C70 C73 1.603(11) . ?
C71 H71A 0.9800 . ?
C71 H71B 0.9800 . ?
C71 H71C 0.9800 . ?
C72 H72A 0.9800 . ?
C72 H72B 0.9800 . ?
C72 H72C 0.9800 . ?
C73 H73A 0.9800 . ?
C73 H73B 0.9800 . ?
C73 H73C 0.9800 . ?
C71' H71D 0.9800 . ?
C71' H71E 0.9800 . ?
C71' H71F 0.9800 . ?
C72' H72D 0.9800 . ?
C72' H72E 0.9800 . ?
C72' H72F 0.9800 . ?
C73' H73D 0.9800 . ?
C73' H73E 0.9800 . ?
C73' H73F 0.9800 . ?
C80 C81 1.509(9) . ?
C80 C82 1.511(10) . ?
C80 C83 1.518(10) . ?
C81 H81A 0.9800 . ?
C81 H81B 0.9800 . ?
C81 H81C 0.9800 . ?
C82 H82A 0.9800 . ?
C82 H82B 0.9800 . ?
C82 H82C 0.9800 . ?
C83 H83A 0.9800 . ?
C83 H83B 0.9800 . ?
C83 H83C 0.9800 . ?

loop_
_geom_torsion_atom_site_label_1
_geom_torsion_atom_site_label_2
_geom_torsion_atom_site_label_3
_geom_torsion_atom_site_label_4
_geom_torsion
_geom_torsion_site_symmetry_1
_geom_torsion_site_symmetry_2
_geom_torsion_site_symmetry_3
_geom_torsion_site_symmetry_4
_geom_torsion_publ_flag
N3 P1 P2 N4 4.6(3) . . . . ?
N2 P1 P2 N4 90.8(3) . . . . ?
N1 P1 P2 N4 -85.0(3) . . . . ?
Se1 P1 P2 N4 -176.2(2) . . . . ?
N3 P1 P2 N1 89.6(3) . . . . ?
N2 P1 P2 N1 175.8(4) . . . . ?
Se1 P1 P2 N1 -91.2(3) . . . . ?
N3 P1 P2 N2 -86.2(3) . . . . ?
N1 P1 P2 N2 -175.8(4) . . . . ?
Se1 P1 P2 N2 93.0(3) . . . . ?
N3 P1 P2 Se2 -176.6(2) . . . . ?
N2 P1 P2 Se2 -90.5(3) . . . . ?
N1 P1 P2 Se2 93.7(3) . . . . ?
Se1 P1 P2 Se2 2.56(16) . . . . ?
N7 P3 P4 N8 1.2(4) . . . . ?
N5 P3 P4 N8 -86.1(4) . . . . ?
N6 P3 P4 N8 86.4(3) . . . . ?
Se3 P3 P4 N8 -179.5(2) . . . . ?
N7 P3 P4 N5 87.2(4) . . . . ?
N6 P3 P4 N5 172.5(4) . . . . ?
Se3 P3 P4 N5 -93.4(3) . . . . ?
N7 P3 P4 N6 -85.3(4) . . . . ?
N5 P3 P4 N6 -172.5(4) . . . . ?
Se3 P3 P4 N6 94.1(3) . . . . ?
N7 P3 P4 Se4 -178.3(3) . . . . ?
N5 P3 P4 Se4 94.4(3) . . . . ?
N6 P3 P4 Se4 -93.1(3) . . . . ?
Se3 P3 P4 Se4 0.99(17) . . . . ?
N4 P2 N1 C10 -90.1(5) . . . . ?
N2 P2 N1 C10 161.3(5) . . . . ?
Se2 P2 N1 C10 40.6(6) . . . . ?
P1 P2 N1 C10 158.5(6) . . . . ?
N4 P2 N1 P1 111.3(3) . . . . ?
N2 P2 N1 P1 2.8(2) . . . . ?
Se2 P2 N1 P1 -117.91(18) . . . . ?
N3 P1 N1 C10 87.6(5) . . . . ?
N2 P1 N1 C10 -161.3(5) . . . . ?
Se1 P1 N1 C10 -40.7(5) . . . . ?
P2 P1 N1 C10 -158.5(6) . . . . ?
N3 P1 N1 P2 -113.9(3) . . . . ?
N2 P1 N1 P2 -2.8(2) . . . . ?
Se1 P1 N1 P2 117.84(19) . . . . ?
N3 P1 N2 C20 -85.4(5) . . . . ?
N1 P1 N2 C20 161.3(5) . . . . ?
Se1 P1 N2 C20 41.6(5) . . . . ?
P2 P1 N2 C20 158.5(6) . . . . ?
N3 P1 N2 P2 116.1(3) . . . . ?
N1 P1 N2 P2 2.8(2) . . . . ?
Se1 P1 N2 P2 -116.87(19) . . . . ?
N4 P2 N2 C20 94.7(6) . . . . ?
N1 P2 N2 C20 -160.7(6) . . . . ?
Se2 P2 N2 C20 -38.3(6) . . . . ?
P1 P2 N2 C20 -157.9(7) . . . . ?
N4 P2 N2 P1 -107.4(3) . . . . ?
N1 P2 N2 P1 -2.8(2) . . . . ?
Se2 P2 N2 P1 119.66(18) . . . . ?
N2 P1 N3 C30 -47.2(6) . . . . ?
N1 P1 N3 C30 45.3(6) . . . . ?
Se1 P1 N3 C30 179.3(5) . . . . ?
P2 P1 N3 C30 -1.4(6) . . . . ?
N1 P2 N4 C40 142.9(6) . . . . ?
N2 P2 N4 C40 -128.6(6) . . . . ?
Se2 P2 N4 C40 7.6(7) . . . . ?
P1 P2 N4 C40 -173.4(5) . . . . ?
N7 P3 N5 C50 84.8(7) . . . . ?
N6 P3 N5 C50 -162.8(6) . . . . ?
Se3 P3 N5 C50 -43.1(7) . . . . ?
P4 P3 N5 C50 -157.8(7) . . . . ?
N7 P3 N5 P4 -117.5(3) . . . . ?
N6 P3 N5 P4 -5.0(3) . . . . ?
Se3 P3 N5 P4 114.6(2) . . . . ?
N8 P4 N5 C50 -90.5(7) . . . . ?
N6 P4 N5 C50 162.7(7) . . . . ?
Se4 P4 N5 C50 41.9(7) . . . . ?
P3 P4 N5 C50 157.7(8) . . . . ?
N8 P4 N5 P3 111.8(3) . . . . ?
N6 P4 N5 P3 5.0(3) . . . . ?
Se4 P4 N5 P3 -115.8(2) . . . . ?
N7 P3 N6 C60 -83.3(6) . . . . ?
N5 P3 N6 C60 163.0(5) . . . . ?
Se3 P3 N6 C60 43.6(6) . . . . ?
P4 P3 N6 C60 157.9(6) . . . . ?
N7 P3 N6 P4 118.7(3) . . . . ?
N5 P3 N6 P4 5.0(3) . . . . ?
Se3 P3 N6 P4 -114.3(2) . . . . ?
N8 P4 N6 C60 90.9(6) . . . . ?
N5 P4 N6 C60 -162.5(6) . . . . ?
Se4 P4 N6 C60 -40.9(6) . . . . ?
P3 P4 N6 C60 -157.5(7) . . . . ?
N8 P4 N6 P3 -111.6(3) . . . . ?
N5 P4 N6 P3 -5.0(3) . . . . ?
Se4 P4 N6 P3 116.62(19) . . . . ?
N5 P3 N7 C70 49.9(8) . . . . ?
N6 P3 N7 C70 -43.5(8) . . . . ?
Se3 P3 N7 C70 -176.5(7) . . . . ?
P4 P3 N7 C70 2.9(8) . . . . ?
N5 P4 N8 C80 135.3(7) . . . . ?
N6 P4 N8 C80 -136.3(7) . . . . ?
Se4 P4 N8 C80 -1.0(8) . . . . ?
P3 P4 N8 C80 179.4(6) . . . . ?
P2 N1 C10 C13 -70.6(7) . . . . ?
P1 N1 C10 C13 81.2(6) . . . . ?
P2 N1 C10 C11 169.5(4) . . . . ?
P1 N1 C10 C11 -38.7(7) . . . . ?
P2 N1 C10 C12 49.5(7) . . . . ?
P1 N1 C10 C12 -158.6(4) . . . . ?
P1 N2 C20 C21 -81.0(6) . . . . ?
P2 N2 C20 C21 70.5(7) . . . . ?
P1 N2 C20 C23 158.7(4) . . . . ?
P2 N2 C20 C23 -49.8(7) . . . . ?
P1 N2 C20 C22 38.9(7) . . . . ?
P2 N2 C20 C22 -169.7(5) . . . . ?
P1 N3 C30 C33 175.1(5) . . . . ?
P1 N3 C30 C31 57.0(7) . . . . ?
P1 N3 C30 C32 -67.5(7) . . . . ?
P2 N4 C40 C43 -67.9(8) . . . . ?
P2 N4 C40 C42 173.9(5) . . . . ?
P2 N4 C40 C41 55.7(8) . . . . ?
P3 N5 C50 C52 -43.9(9) . . . . ?
P4 N5 C50 C52 165.4(6) . . . . ?
P3 N5 C50 C51 76.2(8) . . . . ?
P4 N5 C50 C51 -74.5(9) . . . . ?
P3 N5 C50 C53 -163.5(5) . . . . ?
P4 N5 C50 C53 45.8(9) . . . . ?
P3 N6 C60 C63 -79.5(7) . . . . ?
P4 N6 C60 C63 71.2(7) . . . . ?
P3 N6 C60 C62 159.9(5) . . . . ?
P4 N6 C60 C62 -49.4(7) . . . . ?
P3 N6 C60 C61 40.8(7) . . . . ?
P4 N6 C60 C61 -168.5(5) . . . . ?
P3 N7 C70 C73' 176.4(14) . . . . ?
P3 N7 C70 C71 10.2(14) . . . . ?
P3 N7 C70 C72 -121.6(9) . . . . ?
P3 N7 C70 C71' 43.1(12) . . . . ?
P3 N7 C70 C72' -66.3(11) . . . . ?
P3 N7 C70 C73 129.9(8) . . . . ?
P4 N8 C80 C81 -61.4(9) . . . . ?
P4 N8 C80 C82 -179.7(6) . . . . ?
P4 N8 C80 C83 61.3(9) . . . . ?
